data_7220701
loop_
_publ_author_name
'Panja, Sumit Kumar'
'Dwivedi, Nidhi'
'Noothalapati, Hemanth'
'Shigeto, Shinsuke'
'Sikder, A. K.'
'Saha, Abhijit'
'Sunkari, Sailaja S.'
'Saha, Satyen'

_publ_section_title
;
 Significance of weak interactions in imidazolium picrate ionic liquids:
 spectroscopic and theoretical studies for molecular level understanding.
;
_journal_issue 27
_journal_name_full 'Physical chemistry chemical physics : PCCP'
_journal_page_first 18167
_journal_page_last 18177
_journal_paper_doi 10.1039/c5cp01944c
_journal_volume 17
_journal_year 2015
_chemical_formula_moiety 'C6 H2 N3 O7, C7 H13 N2'
_chemical_formula_sum 'C13 H15 N5 O7'
_chemical_formula_weight 353.30
_chemical_melting_point 444
_chemical_name_common pmimpic
_chemical_name_systematic
;
 1-Propyl-3-methylimidazoliumpicrate
;
_space_group_IT_number 2
_space_group_name_Hall '-P 1'
_symmetry_cell_setting triclinic
_symmetry_space_group_name_Hall '-P 1'
_symmetry_space_group_name_H-M 'P -1'
_atom_sites_solution_hydrogens geom
_atom_sites_solution_primary direct
_atom_sites_solution_secondary difmap
_audit_creation_method SHELXL-97
_cell_angle_alpha 73.513(7)
_cell_angle_beta 87.771(7)
_cell_angle_gamma 75.787(8)
_cell_formula_units_Z 2
_cell_length_a 6.6831(7)
_cell_length_b 10.6065(10)
_cell_length_c 11.8839(9)
_cell_measurement_temperature 293(2)
_cell_volume 782.59(13)
_computing_structure_refinement 'SHELXL-97 (Sheldrick, 1997)'
_diffrn_ambient_temperature 293
_diffrn_detector_area_resol_mean 0
_diffrn_measured_fraction_theta_full 0.999
_diffrn_measured_fraction_theta_max 0.837
_diffrn_measurement_device_type 'Xcalibur, Eos'
_diffrn_measurement_method '\w scans'
_diffrn_radiation_monochromator graphite
_diffrn_radiation_source 'fine-focus sealed tube'
_diffrn_radiation_type MoK\a
_diffrn_radiation_wavelength 0.71073
_diffrn_reflns_av_R_equivalents 0.0427
_diffrn_reflns_av_sigmaI/netI 0.1153
_diffrn_reflns_limit_h_max 9
_diffrn_reflns_limit_h_min -8
_diffrn_reflns_limit_k_max 13
_diffrn_reflns_limit_k_min -14
_diffrn_reflns_limit_l_max 16
_diffrn_reflns_limit_l_min -14
_diffrn_reflns_number 6059
_diffrn_reflns_theta_full 25.00
_diffrn_reflns_theta_max 29.12
_diffrn_reflns_theta_min 3.09
_diffrn_standards_decay_% 0
_diffrn_standards_interval_count 0
_diffrn_standards_interval_time 0
_diffrn_standards_number 0
_exptl_absorpt_coefficient_mu 0.124
_exptl_absorpt_correction_T_max 0.982
_exptl_absorpt_correction_T_min 0.979
_exptl_absorpt_correction_type multi-scan
_exptl_absorpt_process_details
;
CrysAlisPro, Agilent Technologies,
Version 1.171.34.49 (release 20-01-2011 CrysAlis171 .NET)
(compiled Jan 20 2011,15:58:25)
Empirical absorption correction using spherical harmonics,
 implemented in SCALE3 ABSPACK scaling algorithm.
;
_exptl_crystal_colour Yellow
_exptl_crystal_density_diffrn 1.499
_exptl_crystal_density_method 'not measured'
_exptl_crystal_description Rectangular
_exptl_crystal_F_000 368.0
_exptl_crystal_size_max 0.4
_exptl_crystal_size_mid 0.3
_exptl_crystal_size_min 0.2
_refine_diff_density_max 0.242
_refine_diff_density_min -0.279
_refine_diff_density_rms 0.064
_refine_ls_extinction_method none
_refine_ls_goodness_of_fit_ref 1.013
_refine_ls_hydrogen_treatment Riding
_refine_ls_matrix_type full
_refine_ls_number_parameters 228
_refine_ls_number_reflns 3521
_refine_ls_number_restraints 0
_refine_ls_restrained_S_all 1.013
_refine_ls_R_factor_all 0.1449
_refine_ls_R_factor_gt 0.0638
_refine_ls_shift/su_max 0.001
_refine_ls_shift/su_mean 0.000
_refine_ls_structure_factor_coef Fsqd
_refine_ls_weighting_details 'calc w=1/[\s^2^(Fo^2^)+(0.0310P)^2^+0.0000P] where P=(Fo^2^+2Fc^2^)/3'
_refine_ls_weighting_scheme calc
_refine_ls_wR_factor_gt 0.0989
_refine_ls_wR_factor_ref 0.1329
_reflns_number_gt 1837
_reflns_number_total 4212
_reflns_threshold_expression >2sigma(I)
_cod_data_source_file c5cp01944c3.cif
_cod_data_source_block ss-45-lt
_cod_depositor_comments
;
The following automatic conversions were performed:

'_chemical_melting_point' value '444K' was changed to '444' - the
value should be numeric and without a unit designator.

'_symmetry_cell_setting' value ' Triclinic' changed to 'triclinic'
according to
/usr/data/users/saulius/crontab/automatic-downloads/rss-feeds/RSC/lib/dictionaries/cif_core.dic
dictionary named 'cif_core.dic' version 2.4.2 from 2011-04-26.

Automatic conversion script
Id: cif_fix_values 3271 2015-04-21 07:52:19Z andrius 

 Adding full bibliography for 7220700--7220701.cif.
;
_cod_database_code 7220701

loop_
_symmetry_equiv_pos_as_xyz
'x, y, z'
'-x, -y, -z'

loop_
_atom_site_label
_atom_site_type_symbol
_atom_site_fract_x
_atom_site_fract_y
_atom_site_fract_z
_atom_site_U_iso_or_equiv
_atom_site_adp_type
_atom_site_occupancy
_atom_site_symmetry_multiplicity
_atom_site_calc_flag
_atom_site_refinement_flags
N1 N 0.3501(4) 0.6948(2) 1.13594(19) 0.0276(6) Uani 1 1 d .
N2 N 0.2909(4) 0.5500(2) 1.29372(19) 0.0228(6) Uani 1 1 d .
C1 C 0.2579(5) 0.5031(3) 1.2017(3) 0.0311(8) Uani 1 1 d .
H1 H 0.2176 0.4238 1.2065 0.037 Uiso 1 1 calc R
C2 C 0.3458(5) 0.6661(3) 1.2520(2) 0.0260(7) Uani 1 1 d .
H2 H 0.3762 0.7185 1.2967 0.031 Uiso 1 1 calc R
C3 C 0.2949(5) 0.5935(3) 1.1027(3) 0.0330(8) Uani 1 1 d .
H3 H 0.2849 0.5884 1.0263 0.040 Uiso 1 1 calc R
C4 C 0.2623(5) 0.4851(3) 1.4184(2) 0.0300(8) Uani 1 1 d .
H4A H 0.1347 0.4576 1.4265 0.045 Uiso 1 1 calc R
H4B H 0.2586 0.5484 1.4628 0.045 Uiso 1 1 calc R
H4C H 0.3749 0.4071 1.4473 0.045 Uiso 1 1 calc R
C5 C 0.3878(6) 0.8209(3) 1.0564(3) 0.0420(10) Uani 1 1 d .
H5A H 0.4424 0.8686 1.1018 0.050 Uiso 1 1 calc R
H5B H 0.2579 0.8790 1.0193 0.050 Uiso 1 1 calc R
C6 C 0.5384(5) 0.7936(3) 0.9623(2) 0.0348(8) Uani 1 1 d .
H6A H 0.4838 0.7448 0.9180 0.042 Uiso 1 1 calc R
H6B H 0.5481 0.8797 0.9085 0.042 Uiso 1 1 calc R
C7 C 0.7536(5) 0.7128(3) 1.0093(3) 0.0423(9) Uani 1 1 d .
H7A H 0.8408 0.7014 0.9449 0.063 Uiso 1 1 calc R
H7B H 0.7468 0.6254 1.0595 0.063 Uiso 1 1 calc R
H7C H 0.8095 0.7603 1.0531 0.063 Uiso 1 1 calc R
O1 O 0.1631(4) 0.6064(2) 0.65083(18) 0.0469(7) Uani 1 1 d .
O2 O 0.2124(4) 0.6412(2) 0.81544(17) 0.0457(7) Uani 1 1 d .
O3 O 0.0796(4) 1.0959(2) 0.83076(18) 0.0439(7) Uani 1 1 d .
O4 O 0.1373(4) 1.2549(2) 0.68051(19) 0.0431(6) Uani 1 1 d .
O5 O 0.3062(3) 1.1675(2) 0.31792(17) 0.0358(6) Uani 1 1 d .
O6 O 0.3269(3) 0.9733(2) 0.28797(17) 0.0374(6) Uani 1 1 d .
O7 O 0.3317(3) 0.7613(2) 0.47132(16) 0.0316(5) Uani 1 1 d .
N3 N 0.1972(4) 0.6789(2) 0.7074(2) 0.0259(6) Uani 1 1 d .
N4 N 0.1270(4) 1.1373(3) 0.7272(2) 0.0319(7) Uani 1 1 d .
N5 N 0.3014(4) 1.0469(3) 0.3532(2) 0.0236(6) Uani 1 1 d .
C8 C 0.2731(4) 0.8473(3) 0.5251(2) 0.0204(7) Uani 1 1 d .
C9 C 0.2125(4) 0.8163(3) 0.6479(2) 0.0186(6) Uani 1 1 d .
C10 C 0.1683(4) 0.9072(3) 0.7118(2) 0.0216(7) Uani 1 1 d .
H10A H 0.1354 0.8799 0.7904 0.026 Uiso 1 1 calc R
C11 C 0.1730(4) 1.0407(3) 0.6589(2) 0.0218(7) Uani 1 1 d .
C12 C 0.2169(4) 1.0835(3) 0.5417(2) 0.0215(7) Uani 1 1 d .
H12 H 0.2151 1.1741 0.5065 0.026 Uiso 1 1 calc R
C13 C 0.2631(4) 0.9917(3) 0.4773(2) 0.0182(6) Uani 1 1 d .

loop_
_atom_site_aniso_label
_atom_site_aniso_U_11
_atom_site_aniso_U_22
_atom_site_aniso_U_33
_atom_site_aniso_U_23
_atom_site_aniso_U_13
_atom_site_aniso_U_12
N1 0.0421(18) 0.0238(15) 0.0164(13) -0.0063(12) 0.0067(12) -0.0075(13)
N2 0.0270(15) 0.0244(15) 0.0177(13) -0.0061(11) 0.0023(11) -0.0075(12)
C1 0.038(2) 0.036(2) 0.0278(17) -0.0140(16) 0.0044(15) -0.0176(16)
C2 0.036(2) 0.0215(18) 0.0210(16) -0.0085(14) 0.0035(15) -0.0058(15)
C3 0.044(2) 0.040(2) 0.0229(17) -0.0182(16) 0.0017(15) -0.0141(17)
C4 0.040(2) 0.0297(19) 0.0199(16) -0.0044(14) 0.0023(15) -0.0108(16)
C5 0.068(3) 0.027(2) 0.0275(18) -0.0036(16) 0.0134(18) -0.0120(18)
C6 0.055(2) 0.0305(19) 0.0200(16) -0.0061(15) 0.0100(17) -0.0156(17)
C7 0.047(2) 0.056(2) 0.0324(19) -0.0157(18) 0.0024(18) -0.025(2)
O1 0.089(2) 0.0393(15) 0.0284(13) -0.0165(12) 0.0144(13) -0.0386(14)
O2 0.0800(19) 0.0374(15) 0.0184(12) 0.0028(11) -0.0056(12) -0.0234(13)
O3 0.0670(18) 0.0421(15) 0.0268(13) -0.0196(11) 0.0079(12) -0.0106(13)
O4 0.0616(18) 0.0267(14) 0.0467(15) -0.0177(12) 0.0040(13) -0.0131(12)
O5 0.0482(15) 0.0284(13) 0.0295(12) -0.0014(11) 0.0090(11) -0.0162(11)
O6 0.0577(16) 0.0386(14) 0.0216(11) -0.0134(11) 0.0125(11) -0.0183(12)
O7 0.0474(15) 0.0258(12) 0.0222(11) -0.0114(10) 0.0080(10) -0.0058(10)
N3 0.0312(16) 0.0285(16) 0.0189(13) -0.0070(12) 0.0001(12) -0.0086(12)
N4 0.0340(17) 0.0352(18) 0.0311(16) -0.0186(14) 0.0003(13) -0.0060(13)
N5 0.0168(14) 0.0282(15) 0.0250(14) -0.0046(13) 0.0012(11) -0.0073(11)
C8 0.0166(16) 0.0231(17) 0.0221(15) -0.0078(14) -0.0006(13) -0.0044(13)
C9 0.0205(16) 0.0176(16) 0.0173(14) -0.0033(13) -0.0022(13) -0.0051(13)
C10 0.0198(17) 0.0300(18) 0.0154(14) -0.0062(14) -0.0005(13) -0.0069(14)
C11 0.0230(17) 0.0228(17) 0.0206(15) -0.0093(14) -0.0040(13) -0.0032(13)
C12 0.0211(17) 0.0186(16) 0.0238(16) -0.0041(13) -0.0016(13) -0.0048(13)
C13 0.0157(16) 0.0259(17) 0.0130(14) -0.0032(13) 0.0011(12) -0.0083(13)

loop_
_atom_type_symbol
_atom_type_description
_atom_type_scat_dispersion_real
_atom_type_scat_dispersion_imag
_atom_type_scat_source
C C 0.0033 0.0016 'International Tables Vol C Tables 4.2.6.8 and 6.1.1.4'
H H 0.0000 0.0000 'International Tables Vol C Tables 4.2.6.8 and 6.1.1.4'
N N 0.0061 0.0033 'International Tables Vol C Tables 4.2.6.8 and 6.1.1.4'
O O 0.0106 0.0060 'International Tables Vol C Tables 4.2.6.8 and 6.1.1.4'

loop_
_geom_angle_atom_site_label_1
_geom_angle_atom_site_label_2
_geom_angle_atom_site_label_3
_geom_angle
C2 N1 C3 108.5(2)
C2 N1 C5 125.2(3)
C3 N1 C5 126.1(2)
C2 N2 C1 108.9(2)
C2 N2 C4 125.4(2)
C1 N2 C4 125.7(3)
C3 C1 N2 107.0(3)
C3 C1 H1 126.5
N2 C1 H1 126.5
N2 C2 N1 108.6(3)
N2 C2 H2 125.7
N1 C2 H2 125.7
C1 C3 N1 107.1(3)
C1 C3 H3 126.5
N1 C3 H3 126.5
N2 C4 H4A 109.5
N2 C4 H4B 109.5
H4A C4 H4B 109.5
N2 C4 H4C 109.5
H4A C4 H4C 109.5
H4B C4 H4C 109.5
N1 C5 C6 112.1(2)
N1 C5 H5A 109.2
C6 C5 H5A 109.2
N1 C5 H5B 109.2
C6 C5 H5B 109.2
H5A C5 H5B 107.9
C7 C6 C5 114.2(3)
C7 C6 H6A 108.7
C5 C6 H6A 108.7
C7 C6 H6B 108.7
C5 C6 H6B 108.7
H6A C6 H6B 107.6
C6 C7 H7A 109.5
C6 C7 H7B 109.5
H7A C7 H7B 109.5
C6 C7 H7C 109.5
H7A C7 H7C 109.5
H7B C7 H7C 109.5
O1 N3 O2 121.9(3)
O1 N3 C9 120.1(2)
O2 N3 C9 118.0(2)
O4 N4 O3 123.4(3)
O4 N4 C11 118.9(2)
O3 N4 C11 117.6(3)
O6 N5 O5 122.4(2)
O6 N5 C13 119.6(2)
O5 N5 C13 118.0(2)
O7 C8 C13 125.0(3)
O7 C8 C9 124.1(3)
C13 C8 C9 110.8(2)
C10 C9 N3 116.6(2)
C10 C9 C8 124.8(3)
N3 C9 C8 118.6(2)
C9 C10 C11 119.4(3)
C9 C10 H10A 120.3
C11 C10 H10A 120.3
C12 C11 C10 121.0(3)
C12 C11 N4 119.7(3)
C10 C11 N4 119.3(2)
C13 C12 C11 119.7(3)
C13 C12 H12 120.1
C11 C12 H12 120.1
C12 C13 C8 124.1(2)
C12 C13 N5 115.9(2)
C8 C13 N5 120.0(2)

loop_
_geom_bond_atom_site_label_1
_geom_bond_atom_site_label_2
_geom_bond_distance
N1 C2 1.327(3)
N1 C3 1.376(4)
N1 C5 1.475(3)
N2 C2 1.326(3)
N2 C1 1.369(3)
N2 C4 1.473(3)
C1 C3 1.349(4)
C1 H1 0.9300
C2 H2 0.9300
C3 H3 0.9300
C4 H4A 0.9600
C4 H4B 0.9600
C4 H4C 0.9600
C5 C6 1.517(4)
C5 H5A 0.9700
C5 H5B 0.9700
C6 C7 1.517(4)
C6 H6A 0.9700
C6 H6B 0.9700
C7 H7A 0.9600
C7 H7B 0.9600
C7 H7C 0.9600
O1 N3 1.219(3)
O2 N3 1.232(3)
O3 N4 1.240(3)
O4 N4 1.231(3)
O5 N5 1.236(3)
O6 N5 1.228(3)
O7 C8 1.237(3)
N3 C9 1.455(3)
N4 C11 1.449(3)
N5 C13 1.462(3)
C8 C13 1.460(4)
C8 C9 1.465(4)
C9 C10 1.361(4)
C10 C11 1.385(4)
C10 H10A 0.9300
C11 C12 1.381(4)
C12 C13 1.373(4)
C12 H12 0.9300
